data_2010932
loop_
_publ_author_name
'Nordborg, Jenni'

_publ_section_title
;
 Alkaline positions in CsTiOAsO~4~
;
_journal_issue 5
_journal_name_full 'Acta Crystallographica Section C'
_journal_page_first 518
_journal_page_last 520
_journal_paper_doi 10.1107/S010827010000130X
_journal_volume 56
_journal_year 2000
_chemical_formula_analytical 'Cs Ti O As O4'
_chemical_formula_moiety 'Cs Ti O As O4'
_chemical_formula_structural 'Cs Ti O As O4'
_chemical_formula_sum 'As Cs O5 Ti'
_chemical_formula_weight 335.7
_chemical_name_common CTA
_space_group_IT_number 33
_symmetry_cell_setting orthorhombic
_symmetry_space_group_name_Hall 'P 2c -2n'
_symmetry_space_group_name_H-M 'P n a 21'
_cell_angle_alpha 90
_cell_angle_beta 90
_cell_angle_gamma 90
_cell_formula_units_Z 8
_cell_length_a 13.46230(10)
_cell_length_b 6.84840(10)
_cell_length_c 10.70750(10)
_cell_measurement_reflns_used 6293
_cell_measurement_temperature 183.0(10)
_cell_measurement_theta_max 45.35
_cell_measurement_theta_min 3.03
_cell_volume 987.180(19)
_computing_cell_refinement 'SAINT (Siemens, 1995)'
_computing_data_collection 'SMART (Siemens, 1995)'
_computing_data_reduction 'SAINT and SADABS (Sheldrick, 1996)'
_computing_molecular_graphics XTAL
_computing_publication_material XTAL
_computing_structure_refinement 'XTAL (Hall et al., 1999)'
_diffrn_ambient_temperature 183.0(10)
_diffrn_measurement_device_type 'Siemens SMART CCD'
_diffrn_measurement_method '\w scans'
_diffrn_radiation_monochromator graphite
_diffrn_radiation_source 'fine-focus sealed tube'
_diffrn_radiation_type 'Mo K\a'
_diffrn_radiation_wavelength .71073
_diffrn_reflns_av_R_equivalents .087
_diffrn_reflns_av_sigmaI/netI .096
_diffrn_reflns_limit_h_max 25
_diffrn_reflns_limit_h_min -26
_diffrn_reflns_limit_k_max 13
_diffrn_reflns_limit_k_min -13
_diffrn_reflns_limit_l_max 21
_diffrn_reflns_limit_l_min -16
_diffrn_reflns_number 30621
_diffrn_reflns_theta_full 45.35
_diffrn_reflns_theta_max 45.35
_diffrn_reflns_theta_min 3.03
_diffrn_standards_decay_% none
_exptl_absorpt_coefficient_mu 15.578
_exptl_absorpt_correction_T_max .75
_exptl_absorpt_correction_T_min .65
_exptl_absorpt_correction_type multi-scan
_exptl_absorpt_process_details '(SADABS; Sheldrick, 1996)'
_exptl_crystal_colour colourless
_exptl_crystal_density_diffrn 4.517
_exptl_crystal_density_method 'not measured'
_exptl_crystal_description rectangular
_exptl_crystal_F_000 1200
_exptl_crystal_size_max .03
_exptl_crystal_size_mid .02
_exptl_crystal_size_min .02
_refine_diff_density_max 2.54
_refine_diff_density_min -2.69
_refine_ls_abs_structure_details 'Flack (1983)'
_refine_ls_abs_structure_Flack .06(2)
_refine_ls_extinction_coef 47E1(3)
_refine_ls_extinction_method 'Zachariasen (1968)'
_refine_ls_goodness_of_fit_all 1.879
_refine_ls_goodness_of_fit_ref 1.996
_refine_ls_hydrogen_treatment none
_refine_ls_matrix_type full
_refine_ls_number_constraints 0
_refine_ls_number_parameters 144
_refine_ls_number_reflns 4282
_refine_ls_number_restraints 0
_refine_ls_R_factor_all .096
_refine_ls_R_factor_gt .043
_refine_ls_shift/su_max .008
_refine_ls_shift/su_mean <0.001
_refine_ls_structure_factor_coef F
_refine_ls_weighting_details 'w = 1/\s^2^'
_refine_ls_weighting_scheme calc
_refine_ls_wR_factor_all .037
_refine_ls_wR_factor_ref .03
_reflns_number_gt 4282
_reflns_number_total 6940
_reflns_threshold_expression F^2^>2\s(F^2^)
_cod_data_source_file os1106.cif
_cod_data_source_block III
_cod_depositor_comments
;
The following automatic conversions were performed:

'_refine_ls_weighting_scheme' value '1/\s^2^' was changed to 'calc'.
New tag '_refine_ls_weighting_details' was created. The value of the
new tag was set to 'w = 1/\s^2^'.

Automatic conversion script
Id: cif_fix_values 3143 2015-03-26 13:38:13Z robertas 
;
_cod_original_cell_volume 987.18(2)
_cod_original_formula_sum 'As1 Cs1 O5 Ti1'
_cod_database_code 2010932
_cod_database_fobs_code 2010932

loop_
_symmetry_equiv_pos_as_xyz
+x,+y,+z
-x,-y,1/2+z
1/2-x,1/2+y,1/2+z
1/2+x,1/2-y,+z

loop_
_atom_site_label
_atom_site_fract_x
_atom_site_fract_y
_atom_site_fract_z
_atom_site_U_iso_or_equiv
_atom_site_adp_type
_atom_site_calc_flag
_atom_site_calc_attached_atom
_atom_site_occupancy
_atom_site_disorder_assembly
_atom_site_disorder_group
Cs1 .61358(4) .21495(6) .3742(4) .0124(2) Uani ? ? 1.00000 ? ?
Cs2 .88981(4) .30429(6) .1165(4) .0096(2) Uani ? ? 1.00000 ? ?
Ti1 .62756(8) .4964(2) .0263(4) .0041(5) Uani ? ? 1.00000 ? ?
Ti2 .74947(11) .73307(17) .2770(4) .0038(5) Uani ? ? 1.00000 ? ?
As1 .49933(6) .67332(9) .2828(4) .0035(2) Uani ? ? 1.00000 ? ?
As2 .82191(5) .49766(12) .5375(4) .0039(2) Uani ? ? 1.00000 ? ?
O1 .5144(5) .5217(9) .1631(6) .008(3) Uani ? ? 1.00000 ? ?
O2 .4859(5) .5408(9) .4147(6) .008(3) Uani ? ? 1.00000 ? ?
O3 .6030(4) .8078(7) .3074(6) .006(2) Uani ? ? 1.00000 ? ?
O4 .3986(5) .8164(7) .2619(6) .008(2) Uani ? ? 1.00000 ? ?
O11 .7170(4) .5572(7) .1660(6) .006(2) Uani ? ? 1.00000 ? ?
O12 .7832(5) .9431(8) .4166(5) .0060(10) Uani ? ? 1.00000 ? ?
O5 .8880(5) .6978(7) .5742(6) .008(2) Uani ? ? 1.00000 ? ?
O6 .8898(4) .2982(7) .5021(6) .008(2) Uani ? ? 1.00000 ? ?
O7 .7460(4) .4527(8) .6607(5) .007(2) Uani ? ? 1.00000 ? ?
O8 .7442(5) .5490(8) .4170(10) .0090(10) Uani ? ? 1.00000 ? ?

loop_
_atom_site_aniso_label
_atom_site_aniso_U_11
_atom_site_aniso_U_22
_atom_site_aniso_U_33
_atom_site_aniso_U_12
_atom_site_aniso_U_13
_atom_site_aniso_U_23
Cs1 .0103(3) .00564(17) .0214(3) .00157(16) -.0031(2) -.00195(18)
Cs2 .0063(2) .00729(16) .0152(2) .00166(16) -.0009(2) -.00199(18)
Ti1 .0041(5) .0054(4) .0029(5) .0000(5) .0003(4) -.0003(4)
Ti2 .0042(5) .0036(4) .0036(5) -.0007(4) -.0004(5) -.0002(5)
As1 .0034(3) .0038(2) .0032(3) .0002(3) .0000(3) .0001(2)
As2 .0042(3) .0035(2) .0039(2) -.0003(3) .0001(3) .0003(2)
O1 .005(3) .010(2) .009(3) .000(2) .0004(18) -.0030(18)
O2 .008(3) .009(2) .007(3) .002(2) .0011(18) .0044(17)
O3 .002(2) .007(2) .010(3) -.001(2) .0000(18) -.0003(18)
O4 .008(3) .004(2) .012(3) .000(2) -.004(2) .0003(18)
O11 .006(2) .004(2) .009(2) .0008(18) .0008(19) .0000(16)
O12 .0060(10) .0060(10) .0060(10) 0 0 0
O5 .013(3) .0039(19) .007(2) -.003(2) -.002(2) -.0009(17)
O6 .007(2) .005(2) .012(3) -.001(2) .003(2) -.0003(18)
O7 .007(3) .010(2) .005(2) .003(2) -.0006(18) .0029(17)
O8 .0090(10) .0090(10) .0090(10) 0 0 0

loop_
_atom_type_symbol
_atom_type_scat_dispersion_real
_atom_type_scat_dispersion_imag
_atom_type_scat_source
Cs -.644 2.119 'Int Tables Vol IV Tables 2.2B and 2.3.1'
Ti .248 .446 'Int Tables Vol IV Tables 2.2B and 2.3.1'
As -.03 2.007 'Int Tables Vol IV Tables 2.2B and 2.3.1'
O .008 .006 'Int Tables Vol IV Tables 2.2B and 2.3.1'

loop_
_geom_angle_atom_site_label_1
_geom_angle_atom_site_label_2
_geom_angle_atom_site_label_3
_geom_angle_site_symmetry_1
_geom_angle_site_symmetry_2
_geom_angle_site_symmetry_3
_geom_angle
O1 Cs1 O2 . . . 51.22(17)
O1 Cs1 O3 . . '1 545' 114.7(2)
O1 Cs1 O12 . . '1 545' 142.81(15)
O1 Cs1 O5 . . '3 644' 49.33(15)
O1 Cs1 O6 . . '4 455' 86.20(15)
O1 Cs1 O7 . . '3 644' 95.56(17)
O1 Cs1 O8 . . . 81.72(11)
O2 Cs1 O3 . . '1 545' 139.94(17)
O2 Cs1 O12 . . '1 545' 158.10(17)
O2 Cs1 O5 . . '3 644' 100.18(18)
O2 Cs1 O6 . . '4 455' 53.80(16)
O2 Cs1 O7 . . '3 644' 146.6(2)
O2 Cs1 O8 . . . 74.12(13)
O3 Cs1 O5 '1 545' . '3 644' 73.51(17)
O3 Cs1 O6 '1 545' . '4 455' 91.79(14)
O3 Cs1 O7 '1 545' . '3 644' 50.38(15)
O3 Cs1 O8 '1 545' . . 145.71(11)
O12 Cs1 O5 '1 545' . '3 644' 97.73(13)
O12 Cs1 O6 '1 545' . '4 455' 128.12(13)
O12 Cs1 O7 '1 545' . '3 644' 50.16(10)
O12 Cs1 O8 '1 545' . . 90.20(3)
O5 Cs1 O6 '3 644' . '4 455' 113.96(17)
O5 Cs1 O7 '3 644' . '3 644' 47.62(15)
O5 Cs1 O8 '3 644' . . 100.98(13)
O6 Cs1 O7 '4 455' . '3 644' 138.99(14)
O6 Cs1 O8 '4 455' . . 120.26(12)
O7 Cs1 O8 '3 644' . . 100.45(10)
O3 Cs2 O4 '1 545' '3 645' '2 665' 120.40(16)
O3 Cs2 O11 '1 545' '3 645' '3 645' 101.44(17)
O3 Cs2 O12 '1 545' '3 645' '1 545' 51.02(11)
O3 Cs2 O2 '1 545' '3 645' '1 545' 47.90(15)
O3 Cs2 O8 '1 545' '3 645' '1 545' 51.17(10)
O3 Cs2 O1 '1 545' '3 645' '2 655' 99.44(18)
O3 Cs2 O5 '1 545' '3 645' '4 455' 79.71(17)
O3 Cs2 O7 '1 545' '3 645' '1 545' 100.23(16)
O4 Cs2 O11 '2 665' '3 645' '3 645' 55.60(16)
O4 Cs2 O12 '2 665' '3 645' '1 545' 96.52(12)
O4 Cs2 O2 '2 665' '3 645' '1 545' 142.30(16)
O4 Cs2 O8 '2 665' '3 645' '1 545' 143.94(12)
O4 Cs2 O1 '2 665' '3 645' '2 655' 124.1(2)
O4 Cs2 O5 '2 665' '3 645' '4 455' 92.43(16)
O4 Cs2 O7 '2 665' '3 645' '1 545' 128.20(19)
O11 Cs2 O2 '3 645' '3 645' '1 545' 147.7(2)
O11 Cs2 O8 '3 645' '3 645' '1 545' 89.75(12)
O11 Cs2 O1 '3 645' '3 645' '2 655' 153.8(2)
O11 Cs2 O5 '3 645' '3 645' '4 455' 144.08(14)
O11 Cs2 O7 '3 645' '3 645' '1 545' 87.88(15)
O12 Cs2 O2 '1 545' '3 645' '1 545' 95.25(15)
O12 Cs2 O8 '1 545' '3 645' '1 545' 49.25(4)
O12 Cs2 O1 '1 545' '3 645' '2 655' 139.24(16)
O12 Cs2 O5 '1 545' '3 645' '4 455' 126.98(16)
O12 Cs2 O7 '1 545' '3 645' '1 545' 84.57(11)
O2 Cs2 O8 '1 545' '3 645' '1 545' 63.93(13)
O2 Cs2 O1 '1 545' '3 645' '2 655' 51.69(17)
O2 Cs2 O5 '1 545' '3 645' '4 455' 52.66(16)
O2 Cs2 O7 '1 545' '3 645' '1 545' 88.49(16)
O8 Cs2 O1 '1 545' '3 645' '2 655' 91.15(13)
O8 Cs2 O5 '1 545' '3 645' '4 455' 116.23(14)
O8 Cs2 O7 '1 545' '3 645' '1 545' 49.87(11)
O1 Cs2 O5 '2 655' '3 645' '4 455' 55.81(16)
O1 Cs2 O7 '2 655' '3 645' '1 545' 72.95(17)
O5 Cs2 O7 '4 455' '3 645' '1 545' 127.60(14)
O1 Ti1 O5 . . '3 644' 80.8(3)
O1 Ti1 O2 . . '2 664' 82.6(3)
O1 Ti1 O6 . . '3 654' 85.7(2)
O1 Ti1 O11 . . . 84.1(3)
O1 Ti1 O12 . . '3 644' 172.44(18)
O5 Ti1 O2 '3 644' . '2 664' 86.8(3)
O5 Ti1 O6 '3 644' . '3 654' 166.1(3)
O5 Ti1 O11 '3 644' . . 94.6(3)
O5 Ti1 O12 '3 644' . '3 644' 91.72(19)
O2 Ti1 O6 '2 664' . '3 654' 88.0(3)
O2 Ti1 O11 '2 664' . . 166.2(3)
O2 Ti1 O12 '2 664' . '3 644' 95.8(3)
O6 Ti1 O11 '3 654' . . 87.3(2)
O6 Ti1 O12 '3 654' . '3 644' 101.7(2)
O11 Ti1 O12 . . '3 644' 97.89(18)
O3 Ti2 O12 '1 545' '1 545' '1 545' 85.73(19)
O3 Ti2 O7 '1 545' '1 545' '3 644' 86.5(2)
O3 Ti2 O8 '1 545' '1 545' '1 545' 90.2(2)
O3 Ti2 O4 '1 545' '1 545' 4 173.3(3)
O3 Ti2 O11 '1 545' '1 545' '1 545' 92.2(3)
O12 Ti2 O7 '1 545' '1 545' '3 644' 85.45(17)
O12 Ti2 O8 '1 545' '1 545' '1 545' 84.48(15)
O12 Ti2 O4 '1 545' '1 545' 4 87.56(18)
O12 Ti2 O11 '1 545' '1 545' '1 545' 177.4(2)
O7 Ti2 O8 '3 644' '1 545' '1 545' 169.6(2)
O7 Ti2 O4 '3 644' '1 545' 4 92.7(3)
O7 Ti2 O11 '3 644' '1 545' '1 545' 96.0(3)
O8 Ti2 O4 '1 545' '1 545' 4 89.37(19)
O8 Ti2 O11 '1 545' '1 545' '1 545' 93.9(2)
O4 Ti2 O11 4 '1 545' '1 545' 94.5(3)
O1 As1 O2 . . . 108.8(3)
O1 As1 O3 . . . 111.0(3)
O1 As1 O4 . . . 111.0(4)
O2 As1 O3 . . . 104.5(3)
O2 As1 O4 . . . 109.7(3)
O3 As1 O4 . . . 111.6(3)
O5 As2 O7 '3 644' '3 644' '3 644' 106.6(3)
O5 As2 O6 '3 644' '3 644' '3 644' 115.2(3)
O5 As2 O8 '3 644' '3 644' '3 644' 109.6(2)
O7 As2 O6 '3 644' '3 644' '3 644' 110.7(3)
O7 As2 O8 '3 644' '3 644' '3 644' 104.9(2)
O6 As2 O8 '3 644' '3 644' '3 644' 109.4(3)
Cs1 O1 Ti1 . . . 97.4(2)
Cs1 O1 As1 . . . 85.4(3)
Cs1 O1 Cs2 . . '4 455' 82.02(16)
Ti1 O1 As1 . . . 132.2(4)
Ti1 O1 Cs2 . . '4 455' 103.8(2)
As1 O1 Cs2 . . '4 455' 123.7(3)
Cs1 O2 As1 . . . 103.2(3)
Cs1 O2 Cs2 . . '3 655' 102.9(2)
Cs1 O2 Ti1 . . '2 665' 117.5(3)
As1 O2 Cs2 . . '3 655' 101.6(3)
As1 O2 Ti1 . . '2 665' 131.7(4)
Cs2 O2 Ti1 '3 655' . '2 665' 93.9(2)
Cs1 O3 Cs2 . '1 545' '3 645' 75.96(16)
Cs1 O3 Ti2 . '1 545' '1 545' 103.4(2)
Cs1 O3 As1 . '1 545' '1 545' 127.3(3)
Cs2 O3 Ti2 '3 645' '1 545' '1 545' 97.4(2)
Cs2 O3 As1 '3 645' '1 545' '1 545' 100.1(3)
Ti2 O3 As1 '1 545' '1 545' '1 545' 129.0(3)
Cs2 O4 As1 '3 645' '2 665' '2 665' 126.6(3)
Cs2 O4 Ti2 '3 645' '2 665' '3 645' 98.3(2)
As1 O4 Ti2 '2 665' '2 665' '3 645' 133.1(3)
Cs2 O11 Ti1 '3 645' '3 645' '3 645' 102.8(2)
Cs2 O11 Ti2 '3 645' '3 645' '3 645' 109.2(3)
Ti1 O11 Ti2 '3 645' '3 645' '3 645' 144.8(3)
Cs1 O12 Cs2 . '1 545' '3 645' 74.82(6)
Cs1 O12 Ti2 . '1 545' '1 545' 98.72(7)
Cs1 O12 Ti1 . '1 545' '3 645' 120.45(7)
Cs2 O12 Ti2 '3 645' '1 545' '1 545' 96.32(8)
Cs2 O12 Ti1 '3 645' '1 545' '3 645' 96.37(11)
Ti2 O12 Ti1 '1 545' '1 545' '3 645' 140.74(7)
Cs1 O5 Ti1 . '3 644' . 101.9(2)
Cs1 O5 As2 . '3 644' '3 644' 105.1(3)
Cs1 O5 Cs2 . '3 644' '4 455' 81.79(17)
Ti1 O5 As2 . '3 644' '3 644' 132.7(4)
Ti1 O5 Cs2 . '3 644' '4 455' 98.0(2)
As2 O5 Cs2 '3 644' '3 644' '4 455' 123.7(3)
Cs1 O6 As2 . '4 455' '4 455' 127.5(3)
Cs1 O6 Ti1 . '4 455' '2 665' 97.2(2)
As2 O6 Ti1 '4 455' '4 455' '2 665' 135.2(4)
Cs1 O7 Ti2 . '3 644' '1 545' 87.8(2)
Cs1 O7 As2 . '3 644' '3 644' 95.2(2)
Cs1 O7 Cs2 . '3 644' . 91.14(14)
Ti2 O7 As2 '1 545' '3 644' '3 644' 128.1(3)
Ti2 O7 Cs2 '1 545' '3 644' . 136.3(3)
As2 O7 Cs2 '3 644' '3 644' . 95.6(2)
Cs1 O8 Cs2 . . '3 655' 100.82(5)
Cs1 O8 Ti2 . . . 113.79(9)
Cs1 O8 As2 . . . 109.20(6)
Cs2 O8 Ti2 '3 655' . . 100.03(8)
Cs2 O8 As2 '3 655' . . 87.50(9)
Ti2 O8 As2 . . . 133.83(7)

loop_
_geom_bond_atom_site_label_1
_geom_bond_atom_site_label_2
_geom_bond_site_symmetry_1
_geom_bond_site_symmetry_2
_geom_bond_distance
_geom_bond_publ_flag
Cs1 O1 . . 3.362(7) yes
Cs1 O2 . . 2.850(6) yes
Cs1 O3 . '1 545' 2.882(5) yes
Cs1 O11 . . 3.521(6) yes
Cs1 O12 . '1 545' 2.9813(8) yes
Cs1 O5 . '3 644' 3.214(8) yes
Cs1 O6 . '4 455' 3.310(6) yes
Cs1 O7 . '3 644' 3.468(6) yes
Cs1 O8 . . 2.9224(8) yes
Cs2 O4 . '4 565' 3.031(6) yes
Cs2 O11 . . 2.949(6) yes
Cs2 O7 . '3 644' 3.060(5) yes
Cs2 O2 . '3 644' 3.275(7) yes
Cs2 O8 . '3 644' 3.296(2) yes
Cs2 O3 . '3 644' 3.312(8) yes
Cs2 O12 . '3 644' 3.304(2) yes
Cs2 O1 . 4 2.837(6) yes
Cs2 O5 . '2 764' 3.025(6) yes
Ti1 O1 . . 2.120(7) ?
Ti1 O11 . . 1.964(7) ?
Ti1 O5 . '3 644' 2.119(5) ?
Ti1 O2 . '2 664' 1.955(7) ?
Ti1 O6 . '3 654' 2.096(5) ?
Ti1 O12 . '3 644' 1.719(3) ?
Ti2 O3 '1 545' '1 545' 2.063(6) ?
Ti2 O12 '1 545' '1 545' 2.124(3) ?
Ti2 O7 '1 545' '3 644' 1.953(6) ?
Ti2 O4 '1 545' 4 2.042(6) ?
Ti2 O11 '1 545' '1 545' 1.748(6) ?
Ti2 O8 '1 545' '1 545' 1.963(3) ?
As1 O1 . . 1.662(7) ?
As1 O2 . . 1.689(7) ?
As1 O3 . . 1.693(5) ?
As1 O4 . . 1.688(6) ?
As2 O5 '3 644' '3 644' 1.681(6) ?
As2 O7 '3 644' '3 644' 1.697(6) ?
As2 O6 '3 644' '3 644' 1.687(6) ?
As2 O8 '3 644' '3 644' 1.695(3) ?
